data_7039948
loop_
_publ_author_name
'K\"ohler, C'
'Rentschler, E.'

_publ_section_title
;
 Functionalized phosphonates as building units for multi-dimensional homo-
 and heterometallic 3d-4f inorganic-organic hybrid-materials.
;
_journal_issue 32
_journal_name_full 'Dalton transactions (Cambridge, England : 2003)'
_journal_page_first 12854
_journal_page_last 12861
_journal_paper_doi 10.1039/c6dt02023b
_journal_volume 45
_journal_year 2016
_chemical_formula_moiety 'C30 H40 Gd2 N6 O24 P6, 0.5(O2), 12(H2 O), 4(Cl), 0.5(H2 O2)'
_chemical_formula_sum 'C30 H65 Cl4 Gd2 N6 O38 P6'
_chemical_formula_weight 1760.00
_chemical_name_systematic Compound-2
_space_group_crystal_system triclinic
_space_group_IT_number 2
_space_group_name_Hall '-P 1'
_space_group_name_H-M_alt 'P -1'
_symmetry_space_group_name_Hall '-P 1'
_symmetry_space_group_name_H-M 'P -1'
_atom_sites_solution_hydrogens mixed
_atom_sites_solution_primary direct
_audit_creation_date 2016-07-09
_audit_creation_method
;
Olex2 1.2
(compiled 2015.01.26 svn.r3150 for OlexSys, GUI svn.r4998)
;
_audit_update_record
;
2016-07-09 deposited with the CCDC.
2016-07-18 downloaded from the CCDC.
;
_cell_angle_alpha 104.138(7)
_cell_angle_beta 100.605(7)
_cell_angle_gamma 98.755(7)
_cell_formula_units_Z 1
_cell_length_a 10.362(3)
_cell_length_b 10.819(3)
_cell_length_c 14.686(4)
_cell_measurement_reflns_used 4532
_cell_measurement_temperature 296.15
_cell_measurement_theta_max 25.226
_cell_measurement_theta_min 2.537
_cell_volume 1535.3(7)
_computing_cell_refinement 'SAINT v8.34A (Bruker, 2013)'
_computing_data_reduction 'SAINT v8.34A (Bruker, 2013)'
_computing_molecular_graphics 'Olex2 (Dolomanov et al., 2009)'
_computing_publication_material 'Olex2 (Dolomanov et al., 2009)'
_computing_structure_refinement 'ShelXL (Sheldrick, 2008)'
_computing_structure_solution 'ShelXT (Sheldrick, 2015)'
_diffrn_ambient_temperature 296.15
_diffrn_detector 'CCD area detector'
_diffrn_detector_area_resol_mean 5.6
_diffrn_detector_type 'Bruker SMART CCD 6000 area detector'
_diffrn_measured_fraction_theta_full 1.000
_diffrn_measured_fraction_theta_max 0.991
_diffrn_measurement_device 'three-circle diffractometer'
_diffrn_measurement_method '\w scans'
_diffrn_radiation_monochromator graphite
_diffrn_radiation_probe x-ray
_diffrn_radiation_type MoK\a
_diffrn_radiation_wavelength 0.71073
_diffrn_reflns_av_R_equivalents 0.0852
_diffrn_reflns_av_unetI/netI 0.1134
_diffrn_reflns_Laue_measured_fraction_full 1.000
_diffrn_reflns_Laue_measured_fraction_max 0.991
_diffrn_reflns_limit_h_max 13
_diffrn_reflns_limit_h_min -13
_diffrn_reflns_limit_k_max 14
_diffrn_reflns_limit_k_min -14
_diffrn_reflns_limit_l_max 19
_diffrn_reflns_limit_l_min -19
_diffrn_reflns_number 18987
_diffrn_reflns_point_group_measured_fraction_full 1.000
_diffrn_reflns_point_group_measured_fraction_max 0.991
_diffrn_reflns_theta_full 26.000
_diffrn_reflns_theta_max 27.955
_diffrn_reflns_theta_min 1.984
_diffrn_source 'sealed X-ray tube'
_diffrn_source_target Mo
_exptl_absorpt_coefficient_mu 2.573
_exptl_absorpt_correction_T_max 0.7456
_exptl_absorpt_correction_T_min 0.4515
_exptl_absorpt_correction_type multi-scan
_exptl_absorpt_process_details
;
SADABS-2014/2 (Bruker,2014/2) was used for absorption correction.
wR2(int) was 0.1081 before and 0.0802 after correction.
The Ratio of minimum to maximum transmission is 0.6056.
The \l/2 correction factor is 0.00150.
;
_exptl_crystal_colour 'clear colourless'
_exptl_crystal_colour_lustre clear
_exptl_crystal_colour_primary colourless
_exptl_crystal_density_diffrn 1.903
_exptl_crystal_description needle
_exptl_crystal_F_000 877
_exptl_crystal_size_max 0.61
_exptl_crystal_size_mid 0.15
_exptl_crystal_size_min 0.12
_refine_diff_density_max 2.855
_refine_diff_density_min -2.118
_refine_diff_density_rms 0.222
_refine_ls_extinction_method none
_refine_ls_goodness_of_fit_ref 1.031
_refine_ls_hydrogen_treatment mixed
_refine_ls_matrix_type full
_refine_ls_number_parameters 423
_refine_ls_number_reflns 7328
_refine_ls_number_restraints 12
_refine_ls_restrained_S_all 1.035
_refine_ls_R_factor_all 0.0875
_refine_ls_R_factor_gt 0.0573
_refine_ls_shift/su_max 0.002
_refine_ls_shift/su_mean 0.000
_refine_ls_structure_factor_coef Fsqd
_refine_ls_weighting_details 'w=1/[\s^2^(Fo^2^)+(0.0752P)^2^] where P=(Fo^2^+2Fc^2^)/3'
_refine_ls_weighting_scheme calc
_refine_ls_wR_factor_gt 0.1378
_refine_ls_wR_factor_ref 0.1597
_reflns_Friedel_coverage 0.000
_reflns_number_gt 5311
_reflns_number_total 7328
_reflns_threshold_expression 'I > 2\s(I)'
_cod_data_source_file c6dt02023b2.cif
_cod_data_source_block Compound-2
_cod_depositor_comments 'Adding full bibliography for 7039946--7039953.cif.'
_cod_original_cell_volume 1535.5(7)
_cod_database_code 7039948
_shelx_space_group_comment
;
The symmetry employed for this shelxl refinement is uniquely defined
by the following loop, which should always be used as a source of
symmetry information in preference to the above space-group names.
They are only intended as comments.
;
_shelx_estimated_absorpt_t_max 0.748
_shelx_estimated_absorpt_t_min 0.303
_olex2_refinement_description
;
1. Fixed Uiso
 At 1.2 times of:
  All C(H) groups, All N(H) groups
 At 1.5 times of:
  All O(H) groups, All O(H,H) groups
2. Uiso/Uaniso restraints and constraints
Uanis(C15) \\sim Ueq: with sigma of 0.01 and sigma for terminal atoms of 0.05
Uanis(O19B) \\sim Ueq: with sigma of 0.01 and sigma for terminal atoms of 0.05
3. Others
 Sof(O19B)=Sof(H19C)=Sof(H19D)=1-FVAR(1)
 Sof(O19A)=Sof(H19A)=Sof(H19B)=FVAR(1)
 Sof(O20B)=Sof(H20C)=Sof(H20D)=1-FVAR(2)
 Sof(O20A)=Sof(H20A)=Sof(H20B)=FVAR(2)
 Fixed Sof: O18(0.5) H17(0.5)
4.a Riding coordinates:
 O3(H3), O5(H5), O7(H7), O10(H10A,H10B), O13(H13A), O20A(H20A,H20B), O19A(H19A,
 H19B), O19B(H19C,H19D), O20B(H20C,H20D)
4.b Free rotating group:
 O12(H12A,H12B), O16(H16A,H16B), O14(H14A,H14B), O15(H15A,H15B)
4.c Rotating group:
 O11(H11A,H11B), O17(H17)
4.d Aromatic/amide H refined with riding coordinates:
 N3(H3A), C11(H11), C13(H13), C14(H14), C0AA(H0AA), C1(H1A), C4(H4), C7(H7A),
 C8(H8), C10(H10)
4.e Fitted hexagon refined as free rotating group:
 N3(C11,C12,C13,C14,C15)
;
_shelx_shelxl_version_number 2014/7
_olex2_submission_special_instructions 'No special instructions were received'

loop_
_space_group_symop_operation_xyz
'x, y, z'
'-x, -y, -z'

loop_
_atom_site_label
_atom_site_type_symbol
_atom_site_fract_x
_atom_site_fract_y
_atom_site_fract_z
_atom_site_U_iso_or_equiv
_atom_site_adp_type
_atom_site_occupancy
_atom_site_site_symmetry_order
_atom_site_calc_flag
_atom_site_refinement_flags_posn
_atom_site_refinement_flags_adp
_atom_site_refinement_flags_occupancy
_atom_site_disorder_assembly
_atom_site_disorder_group
Gd1 Gd 0.74524(3) 0.49679(3) 1.01879(2) 0.01834(12) Uani 1 1 d . . . . .
P1 P 0.95293(16) 0.58629(17) 0.85302(12) 0.0167(4) Uani 1 1 d . . . . .
P2 P 0.6330(2) 0.20494(18) 0.09649(13) 0.0273(4) Uani 1 1 d . . . . .
P3 P 0.43504(16) 0.35893(17) 0.81296(12) 0.0162(4) Uani 1 1 d . . . . .
O1 O 0.8532(5) 0.5406(5) 0.9042(4) 0.0344(14) Uani 1 1 d . . . . .
O2 O 1.0866(5) 0.5541(6) 0.8792(4) 0.0396(15) Uani 1 1 d . . . . .
O3 O 0.9640(7) 0.7326(5) 0.8596(4) 0.0504(18) Uani 1 1 d . . . . .
H3 H 1.0430 0.7702 0.8790 0.076 Uiso 1 1 d R . . . .
O4 O 0.5048(6) 0.0997(5) 0.0661(4) 0.0342(13) Uani 1 1 d . . . . .
O5 O 0.7485(6) 0.1460(5) 0.0629(4) 0.0349(13) Uani 1 1 d . . . . .
H5 H 0.7430 0.0725 0.0696 0.052 Uiso 1 1 d R . . . .
O6 O 0.6170(4) 0.3230(4) 0.0621(3) 0.0183(10) Uani 1 1 d . . . . .
O7 O 0.4072(5) 0.2062(5) 0.7826(4) 0.0370(14) Uani 1 1 d . . . . .
H7 H 0.4538 0.1560 0.7591 0.055 Uiso 1 1 d R . . . .
O8 O 0.5576(5) 0.4193(5) 0.8919(3) 0.0270(12) Uani 1 1 d . . . . .
O9 O 0.3073(4) 0.3972(5) 0.8333(3) 0.0207(10) Uani 1 1 d . . . . .
O10 O 0.7985(5) 0.2833(5) 0.9291(4) 0.0310(12) Uani 1 1 d . . . . .
H10A H 0.8761 0.2988 0.9169 0.046 Uiso 1 1 d R . . . .
H10B H 0.7397 0.2488 0.8760 0.046 Uiso 1 1 d R . . . .
O11 O 0.6605(5) 0.6864(5) 0.9900(4) 0.0295(12) Uani 1 1 d . . . . .
H11A H 0.6892 0.7544 1.0415 0.044 Uiso 1 1 d GR . . . .
H11B H 0.5719 0.6698 0.9764 0.044 Uiso 1 1 d GR . . . .
O12 O 0.9307(6) 0.6990(6) 1.1006(4) 0.0402(14) Uani 1 1 d . . . . .
H12A H 0.9314 0.7742 1.0891 0.060 Uiso 1 1 d G . . . .
H12B H 0.9376 0.7099 1.1622 0.060 Uiso 1 1 d G . . . .
N1 N 0.8551(5) 0.5116(6) 0.5627(4) 0.0204(12) Uani 1 1 d . . . . .
H1 H 0.861(7) 0.551(7) 0.517(6) 0.03(2) Uiso 1 1 d . . . . .
N2 N 0.7853(5) 0.4158(6) 0.3746(4) 0.0226(13) Uani 1 1 d . . . . .
N3 N 0.5542(5) 0.5614(5) 0.6327(4) 0.055(2) Uani 1 1 d . . . . .
H3A H 0.6028 0.6359 0.6383 0.066 Uiso 1 1 calc R . . . .
C11 C 0.5386(4) 0.5237(4) 0.7146(3) 0.0309(18) Uani 1 1 d G . . . .
H11 H 0.5807 0.5791 0.7755 0.037 Uiso 1 1 calc R . . . .
C12 C 0.4601(4) 0.4032(4) 0.7055(3) 0.0176(14) Uani 1 1 d G . . . .
C13 C 0.3972(5) 0.3204(4) 0.6145(3) 0.040(2) Uani 1 1 d G . . . .
H13 H 0.3446 0.2397 0.6084 0.048 Uiso 1 1 calc R . . . .
C14 C 0.4128(5) 0.3580(6) 0.5325(2) 0.050(3) Uani 1 1 d G . . . .
H14 H 0.3707 0.3026 0.4716 0.060 Uiso 1 1 calc R . . . .
C15 C 0.4913(6) 0.4785(7) 0.5416(3) 0.054(3) Uani 1 1 d G U . . .
C0AA C 0.8090(6) 0.3805(7) 0.6929(5) 0.0203(14) Uani 1 1 d . . . . .
H0AA H 0.7918 0.3356 0.7373 0.024 Uiso 1 1 calc R . . . .
C1 C 0.9044(6) 0.5723(6) 0.6571(5) 0.0178(14) Uani 1 1 d . . . . .
H1A H 0.9526 0.6578 0.6766 0.021 Uiso 1 1 calc R . . . .
C2 C 0.8833(6) 0.5075(7) 0.7256(5) 0.0163(13) Uani 1 1 d . . . . .
C4 C 0.7608(7) 0.3203(7) 0.5960(5) 0.0241(15) Uani 1 1 d . . . . .
H4 H 0.7119 0.2350 0.5751 0.029 Uiso 1 1 calc R . . . .
C5 C 0.7850(6) 0.3869(7) 0.5297(5) 0.0194(14) Uani 1 1 d . . . . .
C6 C 0.7414(6) 0.3333(7) 0.4229(5) 0.0202(14) Uani 1 1 d . . . . .
C7 C 0.6626(8) 0.2113(7) 0.3789(5) 0.0309(18) Uani 1 1 d . . . . .
H7A H 0.6333 0.1583 0.4153 0.037 Uiso 1 1 calc R . . . .
C8 C 0.6275(8) 0.1684(7) 0.2778(5) 0.0279(17) Uani 1 1 d . . . . .
H8 H 0.5759 0.0856 0.2459 0.034 Uiso 1 1 calc R . . . .
C9 C 0.6714(7) 0.2525(7) 0.2258(5) 0.0233(15) Uani 1 1 d . . . . .
C10 C 0.7498(6) 0.3740(7) 0.2783(5) 0.0207(14) Uani 1 1 d . . . . .
H10 H 0.7796 0.4300 0.2440 0.025 Uiso 1 1 calc R . . . .
O18 O 1.0192(19) 0.9314(16) 1.0051(14) 0.109(8) Uani 0.5 1 d . . . A 1
O16 O 1.1965(7) 1.0609(8) 0.8790(8) 0.082(3) Uani 1 1 d . . . . .
H16A H 1.1390 1.0656 0.9136 0.124 Uiso 1 1 d G . . . .
H16B H 1.1613 1.0652 0.8231 0.124 Uiso 1 1 d G . . . .
O13 O 0.9490(6) 0.6976(6) 0.4868(4) 0.0387(15) Uani 1 1 d . . . . .
H13A H 0.9805 0.7714 0.5280 0.058 Uiso 1 1 d R . . . .
H13B H 0.931(10) 0.694(10) 0.435(7) 0.058 Uiso 1 1 d R . . . .
O14 O 1.0750(5) 1.2615(6) 0.6954(4) 0.0396(14) Uani 1 1 d . . . . .
H14A H 1.1380 1.3164 0.7380 0.059 Uiso 1 1 d G . . . .
H14B H 1.0915 1.1856 0.6883 0.059 Uiso 1 1 d G . . . .
O20A O 0.7570(17) 0.863(2) 0.7089(15) 0.104(8) Uani 0.55(2) 1 d . . . B 2
H20A H 0.8331 0.8573 0.6964 0.156 Uiso 0.55(2) 1 d R . . B 2
H20B H 0.7328 0.9288 0.6944 0.156 Uiso 0.55(2) 1 d R . . B 2
Cl1 Cl 0.6210(4) 0.0993(4) 0.7208(3) 0.1065(13) Uani 1 1 d . . . . .
O17 O 0.5000 0.0000 0.5000 0.150(7) Uani 1 2 d S T P . .
H17 H 0.4218 0.0184 0.5182 0.224 Uiso 0.5 1 d GR . . . .
Cl2 Cl 1.0306(3) 0.9538(2) 0.6585(2) 0.0636(7) Uani 1 1 d . . . . .
O19A O 0.7442(17) 0.8748(15) 0.9018(16) 0.039(7) Uani 0.40(3) 1 d . . . C 2
H19A H 0.8097 0.8428 0.8862 0.058 Uiso 0.40(3) 1 d R . . C 2
H19B H 0.6845 0.8150 0.9064 0.058 Uiso 0.40(3) 1 d R . . C 2
O19B O 0.7099(18) 0.854(2) 0.8317(19) 0.133(9) Uani 0.60(3) 1 d . U . C 1
H19C H 0.7728 0.9176 0.8657 0.199 Uiso 0.60(3) 1 d R . . C 1
H19D H 0.6421 0.8543 0.8566 0.199 Uiso 0.60(3) 1 d R . . C 1
O15 O 0.2186(9) 0.0134(9) 0.5109(7) 0.086(3) Uani 1 1 d . . . . .
H15A H 0.1594 -0.0362 0.5261 0.129 Uiso 1 1 d G . . . .
H15B H 0.1817 0.0401 0.4649 0.129 Uiso 1 1 d G . . . .
O20B O 0.7079(19) 0.798(2) 0.6261(15) 0.079(8) Uani 0.45(2) 1 d . . . B 1
H20C H 0.7104 0.8240 0.6861 0.118 Uiso 0.45(2) 1 d R . . B 1
H20D H 0.7736 0.8430 0.6136 0.118 Uiso 0.45(2) 1 d R . . B 1

loop_
_atom_site_aniso_label
_atom_site_aniso_U_11
_atom_site_aniso_U_22
_atom_site_aniso_U_33
_atom_site_aniso_U_23
_atom_site_aniso_U_13
_atom_site_aniso_U_12
Gd1 0.00897(17) 0.0305(2) 0.01346(18) 0.00464(14) 0.00161(12) 0.00148(13)
P1 0.0089(8) 0.0252(9) 0.0151(8) 0.0067(7) 0.0003(6) 0.0015(7)
P2 0.0405(12) 0.0195(10) 0.0159(9) 0.0004(7) -0.0046(8) 0.0096(9)
P3 0.0088(7) 0.0216(9) 0.0168(8) 0.0051(7) 0.0016(6) 0.0005(7)
O1 0.019(3) 0.051(4) 0.023(3) 0.002(2) 0.011(2) -0.015(2)
O2 0.015(3) 0.087(5) 0.019(3) 0.012(3) 0.002(2) 0.023(3)
O3 0.087(5) 0.022(3) 0.038(4) 0.011(3) 0.006(3) 0.003(3)
O4 0.046(3) 0.019(3) 0.025(3) 0.001(2) -0.009(2) -0.002(2)
O5 0.052(4) 0.035(3) 0.023(3) 0.006(2) 0.007(3) 0.028(3)
O6 0.017(2) 0.021(2) 0.018(2) 0.0058(19) 0.0042(18) 0.0041(19)
O7 0.035(3) 0.025(3) 0.054(4) 0.009(3) 0.022(3) 0.003(2)
O8 0.014(2) 0.041(3) 0.022(3) 0.014(2) -0.005(2) -0.003(2)
O9 0.014(2) 0.030(3) 0.015(2) 0.004(2) 0.0018(18) 0.004(2)
O10 0.021(3) 0.045(3) 0.023(3) 0.003(2) 0.005(2) 0.009(2)
O11 0.022(3) 0.031(3) 0.034(3) 0.011(2) 0.004(2) 0.000(2)
O12 0.028(3) 0.057(4) 0.028(3) 0.007(3) 0.007(3) -0.006(3)
N1 0.015(3) 0.029(3) 0.015(3) 0.010(3) 0.000(2) 0.000(2)
N2 0.012(3) 0.036(3) 0.015(3) 0.005(3) -0.002(2) 0.001(2)
N3 0.045(5) 0.089(6) 0.077(6) 0.067(5) 0.043(4) 0.044(5)
C11 0.022(4) 0.048(5) 0.041(5) 0.030(4) 0.018(3) 0.021(4)
C12 0.011(3) 0.035(4) 0.012(3) 0.011(3) 0.006(2) 0.011(3)
C13 0.022(4) 0.073(6) 0.024(4) 0.008(4) 0.004(3) 0.020(4)
C14 0.035(5) 0.112(9) 0.017(4) 0.023(5) 0.013(4) 0.045(6)
C15 0.047(5) 0.111(7) 0.025(4) 0.033(5) 0.016(4) 0.050(5)
C0AA 0.017(3) 0.027(4) 0.017(3) 0.010(3) 0.002(3) 0.002(3)
C1 0.012(3) 0.019(3) 0.020(3) 0.005(3) 0.001(3) 0.001(3)
C2 0.007(3) 0.026(4) 0.016(3) 0.006(3) 0.002(2) 0.005(3)
C4 0.015(3) 0.030(4) 0.023(4) 0.005(3) 0.002(3) -0.001(3)
C5 0.014(3) 0.025(4) 0.016(3) 0.000(3) 0.003(3) 0.005(3)
C6 0.014(3) 0.029(4) 0.017(3) 0.008(3) 0.001(3) 0.005(3)
C7 0.031(4) 0.032(4) 0.024(4) 0.008(3) -0.001(3) -0.003(3)
C8 0.034(4) 0.025(4) 0.021(4) 0.006(3) -0.001(3) 0.002(3)
C9 0.014(3) 0.031(4) 0.018(3) 0.002(3) -0.003(3) 0.003(3)
C10 0.018(3) 0.025(4) 0.018(3) 0.007(3) 0.003(3) 0.002(3)
O18 0.096(14) 0.089(13) 0.107(15) -0.037(12) 0.060(12) -0.023(12)
O16 0.055(5) 0.042(4) 0.123(8) 0.034(5) -0.044(5) -0.008(4)
O13 0.051(4) 0.034(3) 0.027(3) 0.008(3) 0.005(3) 0.001(3)
O14 0.024(3) 0.045(4) 0.042(4) 0.008(3) -0.003(2) 0.006(3)
O20A 0.064(12) 0.134(17) 0.105(19) 0.004(14) 0.031(12) 0.028(11)
Cl1 0.094(3) 0.092(3) 0.123(3) 0.005(2) 0.052(3) -0.004(2)
O17 0.190(18) 0.113(12) 0.176(17) 0.068(12) 0.114(15) -0.010(12)
Cl2 0.079(2) 0.0463(15) 0.0556(16) 0.0024(12) 0.0149(14) 0.0040(14)
O19A 0.039(10) 0.033(10) 0.052(14) 0.028(9) 0.007(9) 0.008(7)
O19B 0.061(11) 0.24(2) 0.079(17) 0.016(14) 0.010(10) 0.018(12)
O15 0.086(6) 0.082(7) 0.106(8) 0.049(6) 0.028(6) 0.018(5)
O20B 0.068(13) 0.096(16) 0.049(14) -0.002(11) 0.004(10) -0.006(11)

loop_
_atom_type_symbol
_atom_type_description
_atom_type_scat_dispersion_real
_atom_type_scat_dispersion_imag
_atom_type_scat_source
C C 0.0033 0.0016 'International Tables Vol C Tables 4.2.6.8 and 6.1.1.4'
H H 0.0000 0.0000 'International Tables Vol C Tables 4.2.6.8 and 6.1.1.4'
Cl Cl 0.1484 0.1585 'International Tables Vol C Tables 4.2.6.8 and 6.1.1.4'
Gd Gd -0.1653 3.9035 'International Tables Vol C Tables 4.2.6.8 and 6.1.1.4'
N N 0.0061 0.0033 'International Tables Vol C Tables 4.2.6.8 and 6.1.1.4'
O O 0.0106 0.0060 'International Tables Vol C Tables 4.2.6.8 and 6.1.1.4'
P P 0.1023 0.0942 'International Tables Vol C Tables 4.2.6.8 and 6.1.1.4'

loop_
_geom_angle_atom_site_label_1
_geom_angle_atom_site_label_2
_geom_angle_atom_site_label_3
_geom_angle
_geom_angle_site_symmetry_1
_geom_angle_site_symmetry_3
O1 Gd1 O2 101.3(2) . 2_767
O1 Gd1 O6 143.13(18) . 1_556
O1 Gd1 O8 84.58(17) . .
O1 Gd1 O9 141.26(18) . 2_667
O1 Gd1 O10 72.71(19) . .
O1 Gd1 O11 78.45(19) . .
O1 Gd1 O12 72.41(18) . .
O2 Gd1 O6 79.70(19) 2_767 1_556
O2 Gd1 O8 146.8(2) 2_767 .
O2 Gd1 O9 83.25(17) 2_767 2_667
O2 Gd1 O10 71.63(19) 2_767 .
O2 Gd1 O11 140.3(2) 2_767 .
O2 Gd1 O12 70.4(2) 2_767 .
O6 Gd1 O10 72.79(16) 1_556 .
O6 Gd1 O11 123.99(16) 1_556 .
O6 Gd1 O12 138.68(17) 1_556 .
O8 Gd1 O6 76.64(16) . 1_556
O8 Gd1 O9 112.51(17) . 2_667
O8 Gd1 O10 79.30(17) . .
O8 Gd1 O11 72.91(18) . .
O8 Gd1 O12 140.90(19) . .
O9 Gd1 O6 75.61(16) 2_667 1_556
O9 Gd1 O10 142.42(17) 2_667 .
O9 Gd1 O11 74.41(17) 2_667 .
O9 Gd1 O12 73.15(17) 2_667 .
O11 Gd1 O10 141.44(17) . .
O11 Gd1 O12 71.79(19) . .
O12 Gd1 O10 120.93(18) . .
O1 P1 O2 115.0(3) . .
O1 P1 O3 111.7(4) . .
O1 P1 C2 106.3(3) . .
O2 P1 O3 111.9(4) . .
O2 P1 C2 108.0(3) . .
O3 P1 C2 103.0(3) . .
O4 P2 O5 109.7(3) . .
O4 P2 C9 105.0(3) . .
O5 P2 C9 108.3(3) . .
O6 P2 O4 113.6(3) . .
O6 P2 O5 111.3(3) . .
O6 P2 C9 108.7(3) . .
O7 P3 C12 104.8(3) . .
O8 P3 O7 112.9(3) . .
O8 P3 O9 115.5(3) . .
O8 P3 C12 109.0(3) . .
O9 P3 O7 106.7(3) . .
O9 P3 C12 107.3(2) . .
P1 O1 Gd1 164.6(3) . .
P1 O2 Gd1 153.5(3) . 2_767
P1 O3 H3 109.4 . .
P2 O5 H5 109.5 . .
P2 O6 Gd1 141.0(3) . 1_554
P3 O7 H7 129.4 . .
P3 O8 Gd1 175.0(3) . .
P3 O9 Gd1 131.0(3) . 2_667
Gd1 O10 H10A 109.4 . .
Gd1 O10 H10B 109.8 . .
H10A O10 H10B 109.1 . .
Gd1 O11 H11A 111.1 . .
Gd1 O11 H11B 110.7 . .
H11A O11 H11B 107.8 . .
Gd1 O12 H12A 124.6 . .
Gd1 O12 H12B 104.9 . .
H12A O12 H12B 108.3 . .
C1 N1 H1 123(5) . .
C1 N1 C5 122.7(6) . .
C5 N1 H1 114(5) . .
C10 N2 C6 116.9(6) . .
C11 N3 H3A 120.0 . .
C11 N3 C15 120.0 . .
C15 N3 H3A 120.0 . .
N3 C11 H11 120.0 . .
N3 C11 C12 120.0 . .
C12 C11 H11 120.0 . .
C11 C12 P3 119.3(3) . .
C13 C12 P3 120.6(3) . .
C13 C12 C11 120.0 . .
C12 C13 H13 120.0 . .
C14 C13 C12 120.0 . .
C14 C13 H13 120.0 . .
C13 C14 H14 120.0 . .
C13 C14 C15 120.0 . .
C15 C14 H14 120.0 . .
N3 C15 C15 118.4(9) . 2_666
C14 C15 N3 120.0 . .
C14 C15 C15 121.6(9) . 2_666
C2 C0AA H0AA 119.5 . .
C4 C0AA H0AA 119.5 . .
C4 C0AA C2 120.9(6) . .
N1 C1 H1A 120.0 . .
N1 C1 C2 120.1(6) . .
C2 C1 H1A 120.0 . .
C0AA C2 P1 121.5(5) . .
C1 C2 P1 120.7(5) . .
C1 C2 C0AA 117.8(6) . .
C0AA C4 H4 120.1 . .
C0AA C4 C5 119.8(7) . .
C5 C4 H4 120.1 . .
N1 C5 C4 118.6(6) . .
N1 C5 C6 115.8(6) . .
C4 C5 C6 125.6(6) . .
N2 C6 C5 113.7(6) . .
N2 C6 C7 123.8(6) . .
C7 C6 C5 122.5(6) . .
C6 C7 H7A 120.7 . .
C6 C7 C8 118.6(7) . .
C8 C7 H7A 120.7 . .
C7 C8 H8 120.6 . .
C9 C8 C7 118.8(7) . .
C9 C8 H8 120.6 . .
C8 C9 P2 121.8(5) . .
C10 C9 P2 120.7(6) . .
C10 C9 C8 117.4(6) . .
N2 C10 C9 124.5(6) . .
N2 C10 H10 117.8 . .
C9 C10 H10 117.8 . .
H16A O16 H16B 109.5 . .
H13A O13 H13B 119.0 . .
H14A O14 H14B 109.7 . .
H20A O20A H20B 109.5 . .
H19A O19A H19B 109.5 . .
H19C O19B H19D 109.5 . .
H15A O15 H15B 109.4 . .
H20C O20B H20D 109.4 . .

loop_
_geom_bond_atom_site_label_1
_geom_bond_atom_site_label_2
_geom_bond_distance
_geom_bond_site_symmetry_2
Gd1 O1 2.288(5) .
Gd1 O2 2.306(5) 2_767
Gd1 O6 2.417(4) 1_556
Gd1 O8 2.316(5) .
Gd1 O9 2.395(5) 2_667
Gd1 O10 2.558(5) .
Gd1 O11 2.448(5) .
Gd1 O12 2.551(6) .
P1 O1 1.479(5) .
P1 O2 1.484(5) .
P1 O3 1.547(6) .
P1 C2 1.813(7) .
P2 O4 1.527(6) .
P2 O5 1.543(6) .
P2 O6 1.504(5) .
P2 C9 1.792(7) .
P3 O7 1.568(5) .
P3 O8 1.490(5) .
P3 O9 1.505(5) .
P3 C12 1.808(4) .
O2 Gd1 2.306(5) 2_767
O3 H3 0.8201 .
O5 H5 0.8195 .
O6 Gd1 2.417(4) 1_554
O7 H7 0.8357 .
O9 Gd1 2.395(5) 2_667
O10 H10A 0.8567 .
O10 H10B 0.8564 .
O11 H11A 0.8833 .
O11 H11B 0.8824 .
O12 H12A 0.8703 .
O12 H12B 0.8711 .
N1 H1 0.89(8) .
N1 C1 1.345(8) .
N1 C5 1.355(9) .
N2 C6 1.346(9) .
N2 C10 1.336(8) .
N3 H3A 0.8600 .
N3 C11 1.3900 .
N3 C15 1.3900 .
C11 H11 0.9300 .
C11 C12 1.3900 .
C12 C13 1.3900 .
C13 H13 0.9300 .
C13 C14 1.3900 .
C14 H14 0.9300 .
C14 C15 1.3900 .
C15 C15 1.441(6) 2_666
C0AA H0AA 0.9300 .
C0AA C2 1.390(9) .
C0AA C4 1.373(9) .
C1 H1A 0.9300 .
C1 C2 1.389(9) .
C4 H4 0.9300 .
C4 C5 1.381(10) .
C5 C6 1.488(9) .
C6 C7 1.374(10) .
C7 H7A 0.9300 .
C7 C8 1.401(10) .
C8 H8 0.9300 .
C8 C9 1.399(10) .
C9 C10 1.390(9) .
C10 H10 0.9300 .
O18 O18 1.63(4) 2_777
O16 H16A 0.8506 .
O16 H16B 0.8501 .
O13 H13A 0.8492 .
O13 H13B 0.74(10) .
O14 H14A 0.8485 .
O14 H14B 0.8494 .
O20A H20A 0.8506 .
O20A H20B 0.8491 .
O17 H17 0.9330 .
O19A H19A 0.8506 .
O19A H19B 0.8497 .
O19B H19C 0.8503 .
O19B H19D 0.8499 .
O15 H15A 0.8508 .
O15 H15B 0.8491 .
O20B H20C 0.8503 .
O20B H20D 0.8500 .

loop_
_geom_hbond_atom_site_label_D
_geom_hbond_atom_site_label_H
_geom_hbond_atom_site_label_A
_geom_hbond_distance_DH
_geom_hbond_distance_HA
_geom_hbond_distance_DA
_geom_hbond_angle_DHA
_geom_hbond_site_symmetry_A
O5 H5 O16 0.82 1.92 2.685(9) 155.2 2_766
N1 H1 O13 0.89(8) 1.90(8) 2.672(8) 145(7) .
C14 H14 O20B 0.93 1.56 2.49(2) 174.8 2_666
O14 H14A O9 0.85 1.96 2.780(7) 162.8 1_665
O19A H19B O11 0.85 2.09 2.785(16) 139.3 .

loop_
_geom_torsion_atom_site_label_1
_geom_torsion_atom_site_label_2
_geom_torsion_atom_site_label_3
_geom_torsion_atom_site_label_4
_geom_torsion
_geom_torsion_site_symmetry_4
P2 C9 C10 N2 -178.6(5) .
P3 C12 C13 C14 177.3(3) .
O1 P1 O2 Gd1 -24.1(10) 2_767
O1 P1 C2 C0AA -36.5(6) .
O1 P1 C2 C1 144.3(5) .
O2 P1 O1 Gd1 50.1(16) .
O2 P1 C2 C0AA 87.4(6) .
O2 P1 C2 C1 -91.7(6) .
O3 P1 O1 Gd1 -78.8(15) .
O3 P1 O2 Gd1 104.8(9) 2_767
O3 P1 C2 C0AA -154.1(6) .
O3 P1 C2 C1 26.8(6) .
O4 P2 O6 Gd1 -152.2(4) 1_554
O4 P2 C9 C8 25.1(7) .
O4 P2 C9 C10 -156.8(6) .
O5 P2 O6 Gd1 -27.9(5) 1_554
O5 P2 C9 C8 -92.1(7) .
O5 P2 C9 C10 86.1(6) .
O6 P2 C9 C8 146.9(6) .
O6 P2 C9 C10 -35.0(7) .
O7 P3 O9 Gd1 111.9(4) 2_667
O7 P3 C12 C11 -153.5(3) .
O7 P3 C12 C13 29.2(4) .
O8 P3 O9 Gd1 -14.5(5) 2_667
O8 P3 C12 C11 -32.4(4) .
O8 P3 C12 C13 150.3(3) .
O9 P3 C12 C11 93.3(3) .
O9 P3 C12 C13 -83.9(3) .
N1 C1 C2 P1 178.3(5) .
N1 C1 C2 C0AA -0.9(9) .
N1 C5 C6 N2 3.5(9) .
N1 C5 C6 C7 -175.9(7) .
N2 C6 C7 C8 1.2(12) .
N3 C11 C12 P3 -177.3(3) .
N3 C11 C12 C13 0.0 .
C11 N3 C15 C14 0.0 .
C11 N3 C15 C15 179.4(8) 2_666
C11 C12 C13 C14 0.0 .
C12 P3 O9 Gd1 -136.2(3) 2_667
C12 C13 C14 C15 0.0 .
C13 C14 C15 N3 0.0 .
C13 C14 C15 C15 -179.3(8) 2_666
C15 N3 C11 C12 0.0 .
C0AA C4 C5 N1 -0.8(10) .
C0AA C4 C5 C6 178.7(7) .
C1 N1 C5 C4 1.4(10) .
C1 N1 C5 C6 -178.2(6) .
C2 P1 O1 Gd1 169.6(14) .
C2 P1 O2 Gd1 -142.6(8) 2_767
C2 C0AA C4 C5 -0.6(11) .
C4 C0AA C2 P1 -177.7(5) .
C4 C0AA C2 C1 1.4(10) .
C4 C5 C6 N2 -176.0(6) .
C4 C5 C6 C7 4.5(11) .
C5 N1 C1 C2 -0.6(10) .
C5 C6 C7 C8 -179.4(7) .
C6 N2 C10 C9 0.1(10) .
C6 C7 C8 C9 -1.4(12) .
C7 C8 C9 P2 179.2(6) .
C7 C8 C9 C10 1.0(11) .
C8 C9 C10 N2 -0.3(11) .
C9 P2 O6 Gd1 91.3(5) 1_554
C10 N2 C6 C5 180.0(6) .
C10 N2 C6 C7 -0.6(10) .
